data_7051850
loop_
_publ_author_name
'le Roex, Tanya'
'Nassimbeni, Luigi R.'
'Weber, Edwin'

_publ_section_title
;
 Selectivity and structure of mixed guest clathrates
;
_journal_issue 5
_journal_name_full 'New Journal of Chemistry'
_journal_page_first 856
_journal_paper_doi 10.1039/b718397f
_journal_volume 32
_journal_year 2008
_chemical_formula_moiety 'C38 H26 O2. 2(C4 H8 O)'
_chemical_formula_sum 'C46 H42 O4'
_chemical_formula_weight 658.80
_chemical_name_common
;9,9'(Biphenyl-4,4'-diyl)difluoren-9-ol.2(tetrahydrofuran)
clathrate
;
_chemical_name_systematic
;
9,9'(Biphenyl-4,4'-diyl)difluoren-9-ol.2(tetrahydrofuran) clathrate
;
_space_group_IT_number 14
_symmetry_cell_setting monoclinic
_symmetry_space_group_name_Hall '-P 2ybc'
_symmetry_space_group_name_H-M 'P 1 21/c 1'
_atom_sites_solution_hydrogens geom
_atom_sites_solution_primary direct
_atom_sites_solution_secondary difmap
_audit_creation_method SHELXL-97
_cell_angle_alpha 90.00
_cell_angle_beta 103.2190(10)
_cell_angle_gamma 90.00
_cell_formula_units_Z 4
_cell_length_a 15.8094(5)
_cell_length_b 14.9432(4)
_cell_length_c 15.5776(4)
_cell_measurement_reflns_used 24049
_cell_measurement_temperature 113(2)
_cell_measurement_theta_max 27.10
_cell_measurement_theta_min 1.02
_cell_volume 3582.59(18)
_computing_cell_refinement 'Collect (Nonius, 2000)'
_computing_data_collection 'Collect (Nonius, 2000)'
_computing_data_reduction 'Collect (Nonius, 2000)'
_computing_molecular_graphics 'XSEED, a graphical interface to SHELX (1999)'
_computing_publication_material 'SHELXL-97 (Sheldrick, 1997)'
_computing_structure_refinement 'SHELXL-97 (Sheldrick, 1997)'
_computing_structure_solution 'SHELXS-97 (Sheldrick, 1990)'
_diffrn_ambient_temperature 173(2)
_diffrn_measured_fraction_theta_full 0.967
_diffrn_measured_fraction_theta_max 0.967
_diffrn_measurement_device_type 'Nonius Kappa CCD'
_diffrn_measurement_method 'combination of phi and omega'
_diffrn_radiation_monochromator graphite
_diffrn_radiation_source 'fine-focus sealed tube'
_diffrn_radiation_type MoK\a
_diffrn_radiation_wavelength 0.71073
_diffrn_reflns_av_R_equivalents 0.0686
_diffrn_reflns_av_sigmaI/netI 0.1123
_diffrn_reflns_limit_h_max 18
_diffrn_reflns_limit_h_min -20
_diffrn_reflns_limit_k_max 19
_diffrn_reflns_limit_k_min -17
_diffrn_reflns_limit_l_max 19
_diffrn_reflns_limit_l_min -19
_diffrn_reflns_number 20794
_diffrn_reflns_theta_full 27.09
_diffrn_reflns_theta_max 27.09
_diffrn_reflns_theta_min 2.14
_exptl_absorpt_coefficient_mu 0.077
_exptl_absorpt_correction_type none
_exptl_crystal_colour colourless
_exptl_crystal_density_diffrn 1.221
_exptl_crystal_density_meas ?
_exptl_crystal_density_method .
_exptl_crystal_description 'clear rectangular blocks'
_exptl_crystal_F_000 1400
_exptl_crystal_size_max 0.33
_exptl_crystal_size_mid 0.25
_exptl_crystal_size_min 0.18
_refine_diff_density_max 0.339
_refine_diff_density_min -0.303
_refine_diff_density_rms 0.049
_refine_ls_extinction_method none
_refine_ls_goodness_of_fit_ref 0.938
_refine_ls_hydrogen_treatment mixed
_refine_ls_matrix_type full
_refine_ls_number_parameters 459
_refine_ls_number_reflns 7625
_refine_ls_number_restraints 0
_refine_ls_restrained_S_all 0.938
_refine_ls_R_factor_all 0.1244
_refine_ls_R_factor_gt 0.0495
_refine_ls_shift/su_max 0.000
_refine_ls_shift/su_mean 0.000
_refine_ls_structure_factor_coef Fsqd
_refine_ls_weighting_details 'calc w=1/[\s^2^(Fo^2^)+(0.0600P)^2^+0.0000P] where P=(Fo^2^+2Fc^2^)/3'
_refine_ls_weighting_scheme calc
_refine_ls_wR_factor_gt 0.1047
_refine_ls_wR_factor_ref 0.1264
_reflns_number_gt 4148
_reflns_number_total 7625
_reflns_threshold_expression >2sigma(I)
_cod_data_source_file b718397f.txt
_cod_data_source_block H1.2THF
_cod_original_cell_volume 3582.59(17)
_cod_original_sg_symbol_H-M P21/c
_cod_database_code 7051850

loop_
_symmetry_equiv_pos_as_xyz
'x, y, z'
'-x, y+1/2, -z+1/2'
'-x, -y, -z'
'x, -y-1/2, z-1/2'

loop_
_atom_site_label
_atom_site_type_symbol
_atom_site_fract_x
_atom_site_fract_y
_atom_site_fract_z
_atom_site_U_iso_or_equiv
_atom_site_adp_type
_atom_site_occupancy
_atom_site_symmetry_multiplicity
_atom_site_calc_flag
_atom_site_refinement_flags
_atom_site_disorder_assembly
_atom_site_disorder_group
C1 C 0.55921(13) -0.31474(13) 0.11849(13) 0.0276(5) Uani 1 1 d . . .
H1 H 0.5373 -0.2926 0.0605 0.033 Uiso 1 1 calc R . .
C2 C 0.56573(14) -0.40647(13) 0.13472(14) 0.0356(5) Uani 1 1 d . . .
H2 H 0.5482 -0.4473 0.0872 0.043 Uiso 1 1 calc R . .
C3 C 0.59740(15) -0.43897(14) 0.21921(14) 0.0388(6) Uani 1 1 d . . .
H3 H 0.6010 -0.5018 0.2289 0.047 Uiso 1 1 calc R . .
C4 C 0.62394(14) -0.38129(13) 0.28977(14) 0.0327(5) Uani 1 1 d . . .
H4 H 0.6459 -0.4038 0.3476 0.039 Uiso 1 1 calc R . .
C5 C 0.67143(12) -0.20982(14) 0.42569(12) 0.0293(5) Uani 1 1 d . . .
H5 H 0.6849 -0.2632 0.4591 0.035 Uiso 1 1 calc R . .
C6 C 0.68405(13) -0.12675(15) 0.46638(13) 0.0363(5) Uani 1 1 d . . .
H6 H 0.7074 -0.1233 0.5282 0.044 Uiso 1 1 calc R . .
C7 C 0.66306(14) -0.04853(15) 0.41817(14) 0.0381(6) Uani 1 1 d . . .
H7 H 0.6715 0.0077 0.4474 0.046 Uiso 1 1 calc R . .
C8 C 0.62965(13) -0.05160(13) 0.32728(13) 0.0317(5) Uani 1 1 d . . .
H8 H 0.6153 0.0019 0.2943 0.038 Uiso 1 1 calc R . .
O9 O 0.49225(8) -0.12452(8) 0.16129(9) 0.0250(3) Uani 1 1 d . . .
C9 C 0.58044(11) -0.15456(11) 0.18881(12) 0.0198(4) Uani 1 1 d . . .
H9 H 0.4611(17) -0.1504(16) 0.1999(17) 0.067(8) Uiso 1 1 d . . .
C10 C 0.63183(11) -0.11010(11) 0.12906(11) 0.0175(4) Uani 1 1 d . . .
C11 C 0.59467(12) -0.04570(12) 0.06868(12) 0.0241(4) Uani 1 1 d . . .
H11 H 0.5350 -0.0312 0.0622 0.029 Uiso 1 1 calc R . .
C12 C 0.64271(12) -0.00153(12) 0.01709(12) 0.0228(4) Uani 1 1 d . . .
H12 H 0.6152 0.0423 -0.0241 0.027 Uiso 1 1 calc R . .
C13 C 0.73028(11) -0.02042(11) 0.02478(11) 0.0160(4) Uani 1 1 d . . .
C14 C 0.76733(12) -0.08773(11) 0.08442(11) 0.0207(4) Uani 1 1 d . . .
H14 H 0.8264 -0.1039 0.0897 0.025 Uiso 1 1 calc R . .
C15 C 0.71889(12) -0.13110(12) 0.13593(12) 0.0222(4) Uani 1 1 d . . .
H15 H 0.7456 -0.1758 0.1765 0.027 Uiso 1 1 calc R . .
C16 C 0.78233(11) 0.02983(11) -0.02766(11) 0.0161(4) Uani 1 1 d . . .
C17 C 0.74245(12) 0.07349(11) -0.10594(11) 0.0199(4) Uani 1 1 d . . .
H17 H 0.6810 0.0721 -0.1253 0.024 Uiso 1 1 calc R . .
C18 C 0.79097(12) 0.11864(11) -0.15571(12) 0.0211(4) Uani 1 1 d . . .
H18 H 0.7622 0.1471 -0.2089 0.025 Uiso 1 1 calc R . .
C19 C 0.88097(11) 0.12315(11) -0.12933(11) 0.0179(4) Uani 1 1 d . . .
C20 C 0.92092(12) 0.08267(11) -0.05036(11) 0.0186(4) Uani 1 1 d . . .
H20 H 0.9822 0.0866 -0.0300 0.022 Uiso 1 1 calc R . .
C21 C 0.87272(11) 0.03638(11) -0.00056(11) 0.0176(4) Uani 1 1 d . . .
H21 H 0.9018 0.0086 0.0529 0.021 Uiso 1 1 calc R . .
O22 O 1.02157(8) 0.14332(8) -0.15819(9) 0.0261(3) Uani 1 1 d . . .
C22 C 0.93318(11) 0.17153(11) -0.18649(12) 0.0200(4) Uani 1 1 d . . .
H22 H 1.0532(16) 0.1713(15) -0.1950(17) 0.062(8) Uiso 1 1 d . . .
C23 C 0.94994(13) 0.32927(12) -0.11029(13) 0.0276(5) Uani 1 1 d . . .
H23 H 0.9775 0.3057 -0.0542 0.033 Uiso 1 1 calc R . .
C24 C 0.93563(14) 0.42065(13) -0.12171(14) 0.0338(5) Uani 1 1 d . . .
H24 H 0.9546 0.4599 -0.0732 0.041 Uiso 1 1 calc R . .
C25 C 0.89409(14) 0.45524(13) -0.20275(14) 0.0343(5) Uani 1 1 d . . .
H25 H 0.8841 0.5178 -0.2091 0.041 Uiso 1 1 calc R . .
C26 C 0.86687(13) 0.39929(12) -0.27490(13) 0.0278(5) Uani 1 1 d . . .
H26 H 0.8379 0.4230 -0.3304 0.033 Uiso 1 1 calc R . .
C27 C 0.82730(12) 0.23294(13) -0.41802(12) 0.0271(5) Uani 1 1 d . . .
H27 H 0.8068 0.2867 -0.4482 0.033 Uiso 1 1 calc R . .
C28 C 0.82007(13) 0.15156(13) -0.46266(13) 0.0327(5) Uani 1 1 d . . .
H28 H 0.7935 0.1497 -0.5238 0.039 Uiso 1 1 calc R . .
C29 C 0.85120(14) 0.07331(13) -0.41891(13) 0.0325(5) Uani 1 1 d . . .
H29 H 0.8463 0.0186 -0.4507 0.039 Uiso 1 1 calc R . .
C30 C 0.88936(13) 0.07381(12) -0.32948(13) 0.0279(5) Uani 1 1 d . . .
H30 H 0.9105 0.0200 -0.2997 0.033 Uiso 1 1 calc R . .
C1A C 0.58534(11) -0.25678(12) 0.18864(12) 0.0204(4) Uani 1 1 d . . .
C4A C 0.61769(12) -0.28960(12) 0.27397(12) 0.0216(4) Uani 1 1 d . . .
C5A C 0.63858(11) -0.21313(12) 0.33489(12) 0.0212(4) Uani 1 1 d . . .
C8A C 0.61787(12) -0.13403(12) 0.28615(12) 0.0211(4) Uani 1 1 d . . .
C23A C 0.92354(11) 0.27344(11) -0.18158(12) 0.0194(4) Uani 1 1 d . . .
C26A C 0.88279(11) 0.30799(12) -0.26444(12) 0.0204(4) Uani 1 1 d . . .
C27A C 0.86525(11) 0.23368(11) -0.32827(12) 0.0198(4) Uani 1 1 d . . .
C30A C 0.89609(11) 0.15429(11) -0.28448(11) 0.0191(4) Uani 1 1 d . . .
O1G O 0.39796(8) -0.19710(8) 0.27014(8) 0.0293(3) Uani 1 1 d . . .
C1G C 0.41526(14) -0.18912(13) 0.36490(13) 0.0341(5) Uani 1 1 d . . .
H1GA H 0.3673 -0.1570 0.3829 0.041 Uiso 1 1 calc R . .
H1GB H 0.4701 -0.1560 0.3875 0.041 Uiso 1 1 calc R . .
C2G C 0.42254(16) -0.28348(14) 0.40003(15) 0.0422(6) Uani 1 1 d . . .
H2GA H 0.4830 -0.3057 0.4102 0.051 Uiso 1 1 calc R . .
H2GB H 0.4026 -0.2876 0.4557 0.051 Uiso 1 1 calc R . .
C3G C 0.36403(18) -0.33391(15) 0.32800(15) 0.0508(7) Uani 1 1 d . . .
H3GA H 0.3032 -0.3314 0.3345 0.061 Uiso 1 1 calc R . .
H3GB H 0.3821 -0.3973 0.3281 0.061 Uiso 1 1 calc R . .
C4G C 0.37282(14) -0.28820(13) 0.24525(14) 0.0326(5) Uani 1 1 d . . .
H4GA H 0.4177 -0.3180 0.2202 0.039 Uiso 1 1 calc R . .
H4GB H 0.3170 -0.2894 0.2008 0.039 Uiso 1 1 calc R . .
O5G O 1.11268(8) 0.23253(8) -0.26264(8) 0.0291(3) Uani 1 1 d . . .
C5G C 1.12954(14) 0.32626(12) -0.24532(14) 0.0341(5) Uani 1 1 d . . .
H5GA H 1.1919 0.3364 -0.2185 0.041 Uiso 1 1 calc R . .
H5GB H 1.0948 0.3493 -0.2047 0.041 Uiso 1 1 calc R . .
C6G C 1.10371(18) 0.37184(14) -0.33360(15) 0.0493(7) Uani 1 1 d . . .
H6GA H 1.0413 0.3877 -0.3477 0.059 Uiso 1 1 calc R . .
H6GB H 1.1384 0.4267 -0.3350 0.059 Uiso 1 1 calc R . .
C7G C 1.12261(16) 0.30379(14) -0.39554(15) 0.0420(6) Uani 1 1 d . . .
H7GA H 1.1839 0.3074 -0.4002 0.050 Uiso 1 1 calc R . .
H7GB H 1.0843 0.3115 -0.4549 0.050 Uiso 1 1 calc R . .
C8G C 1.10468(15) 0.21563(14) -0.35509(14) 0.0369(5) Uani 1 1 d . . .
H8GA H 1.0455 0.1942 -0.3827 0.044 Uiso 1 1 calc R . .
H8GB H 1.1471 0.1697 -0.3637 0.044 Uiso 1 1 calc R . .

loop_
_atom_site_aniso_label
_atom_site_aniso_U_11
_atom_site_aniso_U_22
_atom_site_aniso_U_33
_atom_site_aniso_U_23
_atom_site_aniso_U_13
_atom_site_aniso_U_12
C1 0.0334(12) 0.0297(11) 0.0205(10) 0.0021(9) 0.0076(9) -0.0030(9)
C2 0.0496(15) 0.0276(11) 0.0319(12) -0.0050(10) 0.0142(11) -0.0076(10)
C3 0.0578(16) 0.0225(11) 0.0398(13) 0.0066(10) 0.0186(12) 0.0005(10)
C4 0.0425(13) 0.0283(11) 0.0282(12) 0.0115(10) 0.0097(10) 0.0036(10)
C5 0.0278(12) 0.0397(12) 0.0209(11) 0.0082(9) 0.0063(9) -0.0005(9)
C6 0.0339(13) 0.0556(15) 0.0188(11) -0.0031(11) 0.0049(10) -0.0083(11)
C7 0.0476(14) 0.0399(13) 0.0303(12) -0.0114(10) 0.0157(11) -0.0111(11)
C8 0.0400(13) 0.0264(11) 0.0310(12) -0.0002(9) 0.0131(10) -0.0034(9)
O9 0.0186(7) 0.0294(7) 0.0285(8) 0.0118(6) 0.0086(6) 0.0050(6)
C9 0.0169(10) 0.0221(9) 0.0202(10) 0.0065(8) 0.0040(8) 0.0037(8)
C10 0.0207(10) 0.0169(9) 0.0153(9) 0.0008(8) 0.0047(8) -0.0010(8)
C11 0.0164(10) 0.0303(11) 0.0260(11) 0.0080(9) 0.0054(9) 0.0024(8)
C12 0.0225(11) 0.0244(10) 0.0211(10) 0.0101(8) 0.0043(9) 0.0046(8)
C13 0.0180(10) 0.0149(9) 0.0152(9) -0.0021(7) 0.0038(8) -0.0010(7)
C14 0.0163(10) 0.0224(9) 0.0228(10) 0.0032(8) 0.0032(8) 0.0036(8)
C15 0.0216(11) 0.0209(10) 0.0235(10) 0.0079(8) 0.0037(9) 0.0042(8)
C16 0.0203(10) 0.0137(9) 0.0154(9) -0.0023(7) 0.0063(8) 0.0000(7)
C17 0.0161(10) 0.0218(10) 0.0213(10) 0.0017(8) 0.0035(8) -0.0011(8)
C18 0.0203(11) 0.0224(10) 0.0199(10) 0.0053(8) 0.0030(8) 0.0009(8)
C19 0.0210(10) 0.0138(9) 0.0198(10) 0.0009(8) 0.0065(8) 0.0016(7)
C20 0.0155(10) 0.0178(9) 0.0222(10) -0.0008(8) 0.0035(8) 0.0004(7)
C21 0.0202(10) 0.0155(9) 0.0164(9) 0.0006(8) 0.0030(8) 0.0010(7)
O22 0.0166(7) 0.0321(8) 0.0312(8) 0.0121(6) 0.0083(6) 0.0037(6)
C22 0.0151(10) 0.0208(9) 0.0244(10) 0.0062(8) 0.0055(8) 0.0015(7)
C23 0.0317(12) 0.0280(11) 0.0244(11) 0.0013(9) 0.0091(9) -0.0055(9)
C24 0.0467(14) 0.0278(11) 0.0298(12) -0.0077(10) 0.0144(11) -0.0103(10)
C25 0.0512(15) 0.0193(10) 0.0374(13) 0.0008(9) 0.0206(11) -0.0019(10)
C26 0.0356(12) 0.0232(10) 0.0268(11) 0.0068(9) 0.0115(10) 0.0024(9)
C27 0.0287(12) 0.0299(11) 0.0231(11) 0.0053(9) 0.0067(9) -0.0007(9)
C28 0.0365(13) 0.0410(13) 0.0214(11) -0.0031(10) 0.0084(10) -0.0073(10)
C29 0.0439(14) 0.0273(11) 0.0296(12) -0.0077(10) 0.0155(11) -0.0071(10)
C30 0.0335(12) 0.0231(10) 0.0309(12) 0.0013(9) 0.0156(10) 0.0003(9)
C1A 0.0176(10) 0.0240(10) 0.0207(10) 0.0054(9) 0.0066(8) -0.0006(8)
C4A 0.0205(10) 0.0235(10) 0.0220(10) 0.0060(8) 0.0075(8) 0.0015(8)
C5A 0.0161(10) 0.0283(10) 0.0208(10) 0.0060(9) 0.0071(8) 0.0011(8)
C8A 0.0194(10) 0.0254(10) 0.0201(10) 0.0026(8) 0.0077(8) -0.0007(8)
C23A 0.0187(10) 0.0210(9) 0.0200(10) 0.0019(8) 0.0071(8) -0.0028(8)
C26A 0.0196(10) 0.0214(10) 0.0220(10) 0.0042(8) 0.0084(8) -0.0006(8)
C27A 0.0202(10) 0.0219(10) 0.0195(10) 0.0016(8) 0.0092(8) 0.0001(8)
C30A 0.0177(10) 0.0213(10) 0.0211(10) 0.0024(8) 0.0102(8) -0.0001(7)
O1G 0.0310(8) 0.0309(8) 0.0278(8) 0.0066(6) 0.0104(6) -0.0008(6)
C1G 0.0407(13) 0.0348(12) 0.0287(12) 0.0015(10) 0.0117(10) -0.0036(10)
C2G 0.0549(15) 0.0394(13) 0.0324(13) 0.0073(10) 0.0099(11) -0.0035(11)
C3G 0.0712(18) 0.0391(13) 0.0412(14) 0.0009(11) 0.0110(13) -0.0190(12)
C4G 0.0342(12) 0.0331(12) 0.0321(12) -0.0024(10) 0.0109(10) -0.0017(9)
O5G 0.0301(8) 0.0281(7) 0.0307(8) 0.0105(6) 0.0100(6) 0.0003(6)
C5G 0.0407(13) 0.0267(11) 0.0384(13) 0.0038(10) 0.0161(11) -0.0034(9)
C6G 0.0736(19) 0.0341(13) 0.0434(15) 0.0131(11) 0.0199(14) 0.0040(12)
C7G 0.0553(16) 0.0375(13) 0.0359(13) 0.0142(11) 0.0158(12) 0.0131(11)
C8G 0.0418(14) 0.0370(12) 0.0356(13) 0.0015(10) 0.0164(11) -0.0032(10)

loop_
_atom_type_symbol
_atom_type_description
_atom_type_scat_dispersion_real
_atom_type_scat_dispersion_imag
_atom_type_scat_source
C C 0.0033 0.0016 'International Tables Vol C Tables 4.2.6.8 and 6.1.1.4'
H H 0.0000 0.0000 'International Tables Vol C Tables 4.2.6.8 and 6.1.1.4'
O O 0.0106 0.0060 'International Tables Vol C Tables 4.2.6.8 and 6.1.1.4'

loop_
_geom_angle_atom_site_label_1
_geom_angle_atom_site_label_2
_geom_angle_atom_site_label_3
_geom_angle
_geom_angle_site_symmetry_1
_geom_angle_site_symmetry_3
_geom_angle_publ_flag
C1A C1 C2 118.48(18) . . ?
C3 C2 C1 120.88(19) . . ?
C4 C3 C2 120.96(19) . . ?
C3 C4 C4A 118.44(18) . . ?
C6 C5 C5A 118.52(19) . . ?
C5 C6 C7 120.97(19) . . ?
C6 C7 C8 120.67(19) . . ?
C8A C8 C7 118.69(19) . . ?
O9 C9 C10 107.41(14) . . ?
O9 C9 C8A 111.31(14) . . ?
C10 C9 C8A 112.32(15) . . ?
O9 C9 C1A 111.00(14) . . ?
C10 C9 C1A 113.63(14) . . ?
C8A C9 C1A 101.19(14) . . ?
C11 C10 C15 117.98(16) . . ?
C11 C10 C9 121.20(16) . . ?
C15 C10 C9 120.77(15) . . ?
C10 C11 C12 121.39(17) . . ?
C13 C12 C11 121.19(17) . . ?
C12 C13 C14 117.33(16) . . ?
C12 C13 C16 120.97(15) . . ?
C14 C13 C16 121.70(16) . . ?
C15 C14 C13 120.99(16) . . ?
C14 C15 C10 121.08(16) . . ?
C21 C16 C17 117.14(16) . . ?
C21 C16 C13 121.66(15) . . ?
C17 C16 C13 121.19(16) . . ?
C18 C17 C16 121.22(17) . . ?
C17 C18 C19 121.26(17) . . ?
C20 C19 C18 117.98(16) . . ?
C20 C19 C22 121.77(16) . . ?
C18 C19 C22 120.26(16) . . ?
C19 C20 C21 121.04(16) . . ?
C20 C21 C16 121.30(16) . . ?
O22 C22 C30A 112.56(14) . . ?
O22 C22 C19 107.52(14) . . ?
C30A C22 C19 111.58(14) . . ?
O22 C22 C23A 112.25(14) . . ?
C30A C22 C23A 101.40(14) . . ?
C19 C22 C23A 111.57(14) . . ?
C23A C23 C24 118.85(18) . . ?
C25 C24 C23 120.92(19) . . ?
C24 C25 C26 120.57(18) . . ?
C25 C26 C26A 118.81(18) . . ?
C27A C27 C28 118.46(18) . . ?
C29 C28 C27 120.79(19) . . ?
C30 C29 C28 120.92(18) . . ?
C30A C30 C29 118.64(18) . . ?
C1 C1A C4A 120.65(17) . . ?
C1 C1A C9 128.42(16) . . ?
C4A C1A C9 110.86(15) . . ?
C4 C4A C1A 120.59(17) . . ?
C4 C4A C5A 130.78(17) . . ?
C1A C4A C5A 108.62(15) . . ?
C5 C5A C8A 120.45(17) . . ?
C5 C5A C4A 131.20(17) . . ?
C8A C5A C4A 108.34(16) . . ?
C8 C8A C5A 120.69(17) . . ?
C8 C8A C9 128.33(17) . . ?
C5A C8A C9 110.95(15) . . ?
C23 C23A C26A 120.70(16) . . ?
C23 C23A C22 128.84(16) . . ?
C26A C23A C22 110.45(15) . . ?
C26 C26A C23A 120.12(17) . . ?
C26 C26A C27A 131.23(17) . . ?
C23A C26A C27A 108.64(15) . . ?
C27 C27A C30A 120.39(17) . . ?
C27 C27A C26A 131.00(17) . . ?
C30A C27A C26A 108.60(16) . . ?
C30 C30A C27A 120.79(17) . . ?
C30 C30A C22 128.36(16) . . ?
C27A C30A C22 110.83(15) . . ?
C1G O1G C4G 109.16(14) . . ?
O1G C1G C2G 105.95(16) . . ?
C3G C2G C1G 102.57(18) . . ?
C2G C3G C4G 104.78(18) . . ?
O1G C4G C3G 105.86(16) . . ?
C8G O5G C5G 109.17(14) . . ?
O5G C5G C6G 105.62(17) . . ?
C7G C6G C5G 103.41(17) . . ?
C6G C7G C8G 103.99(17) . . ?
O5G C8G C7G 106.36(16) . . ?

loop_
_geom_bond_atom_site_label_1
_geom_bond_atom_site_label_2
_geom_bond_distance
_geom_bond_site_symmetry_2
_geom_bond_publ_flag
C1 C1A 1.381(3) . ?
C1 C2 1.393(3) . ?
C2 C3 1.385(3) . ?
C3 C4 1.384(3) . ?
C4 C4A 1.392(2) . ?
C5 C6 1.387(3) . ?
C5 C5A 1.392(3) . ?
C6 C7 1.388(3) . ?
C7 C8 1.394(3) . ?
C8 C8A 1.381(3) . ?
O9 C9 1.434(2) . ?
C9 C10 1.521(2) . ?
C9 C8A 1.527(3) . ?
C9 C1A 1.529(2) . ?
C10 C11 1.380(2) . ?
C10 C15 1.392(2) . ?
C11 C12 1.392(2) . ?
C12 C13 1.391(2) . ?
C13 C14 1.403(2) . ?
C13 C16 1.489(2) . ?
C14 C15 1.390(2) . ?
C16 C21 1.398(2) . ?
C16 C17 1.399(2) . ?
C17 C18 1.384(2) . ?
C18 C19 1.390(2) . ?
C19 C20 1.387(2) . ?
C19 C22 1.527(2) . ?
C20 C21 1.390(2) . ?
O22 C22 1.429(2) . ?
C22 C30A 1.527(3) . ?
C22 C23A 1.534(2) . ?
C23 C23A 1.375(3) . ?
C23 C24 1.389(3) . ?
C24 C25 1.383(3) . ?
C25 C26 1.388(3) . ?
C26 C26A 1.390(2) . ?
C27 C27A 1.390(3) . ?
C27 C28 1.392(3) . ?
C28 C29 1.386(3) . ?
C29 C30 1.386(3) . ?
C30 C30A 1.384(2) . ?
C1A C4A 1.399(2) . ?
C4A C5A 1.474(3) . ?
C5A C8A 1.403(2) . ?
C23A C26A 1.403(2) . ?
C26A C27A 1.474(2) . ?
C27A C30A 1.399(2) . ?
O1G C1G 1.444(2) . ?
O1G C4G 1.446(2) . ?
C1G C2G 1.507(3) . ?
C2G C3G 1.486(3) . ?
C3G C4G 1.493(3) . ?
O5G C8G 1.439(2) . ?
O5G C5G 1.440(2) . ?
C5G C6G 1.505(3) . ?
C6G C7G 1.479(3) . ?
C7G C8G 1.515(3) . ?

loop_
_geom_hbond_atom_site_label_D
_geom_hbond_atom_site_label_H
_geom_hbond_atom_site_label_A
_geom_hbond_distance_DH
_geom_hbond_distance_HA
_geom_hbond_distance_DA
_geom_hbond_angle_DHA
_geom_hbond_site_symmetry_A
O22 H22 O5G 0.94(3) 1.81(3) 2.7516(18) 176(2) .
O9 H9 O1G 0.94(3) 1.78(3) 2.7258(18) 177(2) .

loop_
_geom_torsion_atom_site_label_1
_geom_torsion_atom_site_label_2
_geom_torsion_atom_site_label_3
_geom_torsion_atom_site_label_4
_geom_torsion
_geom_torsion_site_symmetry_1
_geom_torsion_site_symmetry_2
_geom_torsion_site_symmetry_3
_geom_torsion_site_symmetry_4
_geom_torsion_publ_flag
C1A C1 C2 C3 0.2(3) . . . . ?
C1 C2 C3 C4 -0.4(3) . . . . ?
C2 C3 C4 C4A 0.3(3) . . . . ?
C5A C5 C6 C7 1.1(3) . . . . ?
C5 C6 C7 C8 -0.8(3) . . . . ?
C6 C7 C8 C8A 0.0(3) . . . . ?
O9 C9 C10 C11 6.6(2) . . . . ?
C8A C9 C10 C11 -116.08(18) . . . . ?
C1A C9 C10 C11 129.80(18) . . . . ?
O9 C9 C10 C15 -175.61(15) . . . . ?
C8A C9 C10 C15 61.7(2) . . . . ?
C1A C9 C10 C15 -52.4(2) . . . . ?
C15 C10 C11 C12 -1.2(3) . . . . ?
C9 C10 C11 C12 176.63(17) . . . . ?
C10 C11 C12 C13 -0.3(3) . . . . ?
C11 C12 C13 C14 2.0(3) . . . . ?
C11 C12 C13 C16 -177.26(16) . . . . ?
C12 C13 C14 C15 -2.4(3) . . . . ?
C16 C13 C14 C15 176.92(16) . . . . ?
C13 C14 C15 C10 1.0(3) . . . . ?
C11 C10 C15 C14 0.9(3) . . . . ?
C9 C10 C15 C14 -176.98(16) . . . . ?
C12 C13 C16 C21 156.70(16) . . . . ?
C14 C13 C16 C21 -22.6(2) . . . . ?
C12 C13 C16 C17 -22.6(2) . . . . ?
C14 C13 C16 C17 158.16(16) . . . . ?
C21 C16 C17 C18 2.1(2) . . . . ?
C13 C16 C17 C18 -178.61(16) . . . . ?
C16 C17 C18 C19 -0.7(3) . . . . ?
C17 C18 C19 C20 -1.4(3) . . . . ?
C17 C18 C19 C22 178.57(16) . . . . ?
C18 C19 C20 C21 2.1(2) . . . . ?
C22 C19 C20 C21 -177.85(15) . . . . ?
C19 C20 C21 C16 -0.8(3) . . . . ?
C17 C16 C21 C20 -1.4(2) . . . . ?
C13 C16 C21 C20 179.34(15) . . . . ?
C20 C19 C22 O22 16.9(2) . . . . ?
C18 C19 C22 O22 -163.08(15) . . . . ?
C20 C19 C22 C30A 140.80(16) . . . . ?
C18 C19 C22 C30A -39.2(2) . . . . ?
C20 C19 C22 C23A -106.57(18) . . . . ?
C18 C19 C22 C23A 73.4(2) . . . . ?
C23A C23 C24 C25 1.2(3) . . . . ?
C23 C24 C25 C26 -0.9(3) . . . . ?
C24 C25 C26 C26A -0.6(3) . . . . ?
C27A C27 C28 C29 -1.0(3) . . . . ?
C27 C28 C29 C30 0.8(3) . . . . ?
C28 C29 C30 C30A -0.2(3) . . . . ?
C2 C1 C1A C4A 0.1(3) . . . . ?
C2 C1 C1A C9 -176.64(17) . . . . ?
O9 C9 C1A C1 60.8(2) . . . . ?
C10 C9 C1A C1 -60.4(2) . . . . ?
C8A C9 C1A C1 178.97(18) . . . . ?
O9 C9 C1A C4A -116.21(17) . . . . ?
C10 C9 C1A C4A 122.61(17) . . . . ?
C8A C9 C1A C4A 2.00(18) . . . . ?
C3 C4 C4A C1A 0.0(3) . . . . ?
C3 C4 C4A C5A 178.44(19) . . . . ?
C1 C1A C4A C4 -0.1(3) . . . . ?
C9 C1A C4A C4 177.09(16) . . . . ?
C1 C1A C4A C5A -178.94(16) . . . . ?
C9 C1A C4A C5A -1.7(2) . . . . ?
C6 C5 C5A C8A -0.7(3) . . . . ?
C6 C5 C5A C4A -179.39(18) . . . . ?
C4 C4A C5A C5 0.8(3) . . . . ?
C1A C4A C5A C5 179.38(18) . . . . ?
C4 C4A C5A C8A -178.02(18) . . . . ?
C1A C4A C5A C8A 0.6(2) . . . . ?
C7 C8 C8A C5A 0.4(3) . . . . ?
C7 C8 C8A C9 178.23(18) . . . . ?
C5 C5A C8A C8 0.0(3) . . . . ?
C4A C5A C8A C8 178.91(16) . . . . ?
C5 C5A C8A C9 -178.21(16) . . . . ?
C4A C5A C8A C9 0.7(2) . . . . ?
O9 C9 C8A C8 -61.6(2) . . . . ?
C10 C9 C8A C8 58.8(2) . . . . ?
C1A C9 C8A C8 -179.63(18) . . . . ?
O9 C9 C8A C5A 116.36(16) . . . . ?
C10 C9 C8A C5A -123.15(16) . . . . ?
C1A C9 C8A C5A -1.62(18) . . . . ?
C24 C23 C23A C26A 0.0(3) . . . . ?
C24 C23 C23A C22 178.82(17) . . . . ?
O22 C22 C23A C23 -56.1(2) . . . . ?
C30A C22 C23A C23 -176.41(18) . . . . ?
C19 C22 C23A C23 64.7(2) . . . . ?
O22 C22 C23A C26A 122.90(16) . . . . ?
C30A C22 C23A C26A 2.55(18) . . . . ?
C19 C22 C23A C26A -116.34(17) . . . . ?
C25 C26 C26A C23A 1.7(3) . . . . ?
C25 C26 C26A C27A -177.21(18) . . . . ?
C23 C23A C26A C26 -1.5(3) . . . . ?
C22 C23A C26A C26 179.49(15) . . . . ?
C23 C23A C26A C27A 177.71(16) . . . . ?
C22 C23A C26A C27A -1.3(2) . . . . ?
C28 C27 C27A C30A 0.6(3) . . . . ?
C28 C27 C27A C26A 179.09(18) . . . . ?
C26 C26A C27A C27 -0.2(3) . . . . ?
C23A C26A C27A C27 -179.21(18) . . . . ?
C26 C26A C27A C30A 178.44(18) . . . . ?
C23A C26A C27A C30A -0.6(2) . . . . ?
C29 C30 C30A C27A -0.2(3) . . . . ?
C29 C30 C30A C22 178.45(17) . . . . ?
C27 C27A C30A C30 0.0(3) . . . . ?
C26A C27A C30A C30 -178.83(16) . . . . ?
C27 C27A C30A C22 -178.89(16) . . . . ?
C26A C27A C30A C22 2.32(19) . . . . ?
O22 C22 C30A C30 58.2(2) . . . . ?
C19 C22 C30A C30 -62.8(2) . . . . ?
C23A C22 C30A C30 178.33(17) . . . . ?
O22 C22 C30A C27A -123.07(15) . . . . ?
C19 C22 C30A C27A 115.94(16) . . . . ?
C23A C22 C30A C27A -2.94(18) . . . . ?
C4G O1G C1G C2G 14.3(2) . . . . ?
O1G C1G C2G C3G -29.9(2) . . . . ?
C1G C2G C3G C4G 34.0(2) . . . . ?
C1G O1G C4G C3G 7.2(2) . . . . ?
C2G C3G C4G O1G -26.1(2) . . . . ?
C8G O5G C5G C6G 17.6(2) . . . . ?
O5G C5G C6G C7G -31.7(2) . . . . ?
C5G C6G C7G C8G 32.9(2) . . . . ?
C5G O5G C8G C7G 3.2(2) . . . . ?
C6G C7G C8G O5G -23.0(2) . . . . ?

loop_
_cod_related_entry_id
_cod_related_entry_database
_cod_related_entry_code
1 ChemSpider 21117802
